data_7240335
loop_
_publ_author_name
'Zhao, Chenxuan'
'Lu, Guodong'
'Yao, Jia'
'Li, Haoran'

_publ_section_title
;
 Structural and electronic properties of Cu<sup>II</sup>, Co<sup>II</sup>,
 and Ni<sup>II</sup>-containing chelate-based ionic liquids.
;
_journal_issue 20
_journal_name_full 'Physical chemistry chemical physics : PCCP'
_journal_page_first 11417
_journal_page_last 11430
_journal_paper_doi 10.1039/d0cp00024h
_journal_volume 22
_journal_year 2020
_chemical_formula_moiety 'C15 H3 Cu F18 O6, C14 H27 N2'
_chemical_formula_sum 'C29 H30 Cu F18 N2 O6'
_chemical_formula_weight 908.09
_space_group_crystal_system monoclinic
_space_group_IT_number 14
_space_group_name_Hall '-P 2ybc'
_space_group_name_H-M_alt 'P 1 21/c 1'
_atom_sites_solution_hydrogens geom
_atom_sites_solution_primary dual
_audit_block_doi 10.5517/ccdc.csd.cc2475n7
_audit_creation_date 2018-03-16
_audit_creation_method
;
Olex2 1.2
(compiled 2017.03.28 svn.r3405 for OlexSys, GUI svn.r5381)
;
_audit_update_record
;
2019-12-19 deposited with the CCDC.	2020-04-17 downloaded from the CCDC.
;
_cell_angle_alpha 90
_cell_angle_beta 94.041(11)
_cell_angle_gamma 90
_cell_formula_units_Z 4
_cell_length_a 20.337(3)
_cell_length_b 10.3082(6)
_cell_length_c 19.214(2)
_cell_measurement_reflns_used 2123
_cell_measurement_temperature 293(2)
_cell_measurement_theta_max 29.3895
_cell_measurement_theta_min 3.1134
_cell_volume 4018.0(8)
_computing_cell_refinement
;
CrysAlisPro, Agilent Technologies,
Version 1.171.35.11 (release 16-05-2011 CrysAlis171 .NET)
(compiled May 16 2011,17:55:39)
;
_computing_data_collection
;
CrysAlisPro, Agilent Technologies,
Version 1.171.35.11 (release 16-05-2011 CrysAlis171 .NET)
(compiled May 16 2011,17:55:39)
;
_computing_data_reduction
;
CrysAlisPro, Agilent Technologies,
Version 1.171.35.11 (release 16-05-2011 CrysAlis171 .NET)
(compiled May 16 2011,17:55:39)
;
_computing_molecular_graphics 'Olex2 (Dolomanov et al., 2009)'
_computing_publication_material 'Olex2 (Dolomanov et al., 2009)'
_computing_structure_refinement 'ShelXL (Sheldrick, 2015)'
_computing_structure_solution 'ShelXT (Sheldrick, 2015)'
_diffrn_ambient_temperature 293(2)
_diffrn_detector_area_resol_mean 10.3592
_diffrn_measured_fraction_theta_full 0.997
_diffrn_measured_fraction_theta_max 0.997
_diffrn_measurement_details
;
#__ type_ start__ end____ width___ exp.time_
  1 omega  -37.25   64.00   0.7500  120.0000
omega____ theta____ kappa____ phi______ frames
    -      -11.4683   38.0000   30.0000 135

#__ type_ start__ end____ width___ exp.time_
  2 omega  -39.00   60.00   0.7500  120.0000
omega____ theta____ kappa____ phi______ frames
    -      -11.4683   34.0000  128.0000 132
;
_diffrn_measurement_device_type 'Xcalibur, Atlas, Gemini ultra'
_diffrn_measurement_method '\w scans'
_diffrn_orient_matrix_UB_11 -0.0202729000
_diffrn_orient_matrix_UB_12 0.0191430000
_diffrn_orient_matrix_UB_13 0.0268192000
_diffrn_orient_matrix_UB_21 -0.0281162000
_diffrn_orient_matrix_UB_22 -0.0238149000
_diffrn_orient_matrix_UB_23 -0.0198310000
_diffrn_orient_matrix_UB_31 0.0046174000
_diffrn_orient_matrix_UB_32 -0.0616799000
_diffrn_orient_matrix_UB_33 0.0159660000
_diffrn_radiation_monochromator graphite
_diffrn_radiation_type MoK\a
_diffrn_radiation_wavelength 0.71073
_diffrn_reflns_av_R_equivalents 0.0470
_diffrn_reflns_av_unetI/netI 0.0601
_diffrn_reflns_Laue_measured_fraction_full 0.997
_diffrn_reflns_Laue_measured_fraction_max 0.997
_diffrn_reflns_limit_h_max 19
_diffrn_reflns_limit_h_min -24
_diffrn_reflns_limit_k_max 10
_diffrn_reflns_limit_k_min -12
_diffrn_reflns_limit_l_max 23
_diffrn_reflns_limit_l_min -22
_diffrn_reflns_number 18132
_diffrn_reflns_point_group_measured_fraction_full 0.997
_diffrn_reflns_point_group_measured_fraction_max 0.997
_diffrn_reflns_theta_full 25.242
_diffrn_reflns_theta_max 25.346
_diffrn_reflns_theta_min 3.120
_diffrn_source 'Enhance (Mo) X-ray Source'
_exptl_absorpt_coefficient_mu 0.666
_exptl_absorpt_correction_T_max 1.00000
_exptl_absorpt_correction_T_min 0.92172
_exptl_absorpt_correction_type multi-scan
_exptl_absorpt_process_details
;
CrysAlisPro, Agilent Technologies,
Version 1.171.35.11 (release 16-05-2011 CrysAlis171 .NET)
(compiled May 16 2011,17:55:39)
Empirical absorption correction using spherical harmonics,
 implemented in SCALE3 ABSPACK scaling algorithm.
;
_exptl_crystal_colour green
_exptl_crystal_colour_primary green
_exptl_crystal_density_diffrn 1.501
_exptl_crystal_description needle
_exptl_crystal_F_000 1828
_exptl_crystal_size_max 0.42
_exptl_crystal_size_mid 0.26
_exptl_crystal_size_min 0.16
_refine_diff_density_max 0.538
_refine_diff_density_min -0.328
_refine_diff_density_rms 0.066
_refine_ls_extinction_method none
_refine_ls_goodness_of_fit_ref 1.028
_refine_ls_hydrogen_treatment constr
_refine_ls_matrix_type full
_refine_ls_number_parameters 507
_refine_ls_number_reflns 7332
_refine_ls_number_restraints 176
_refine_ls_restrained_S_all 1.031
_refine_ls_R_factor_all 0.1739
_refine_ls_R_factor_gt 0.0891
_refine_ls_shift/su_max 0.012
_refine_ls_shift/su_mean 0.001
_refine_ls_structure_factor_coef Fsqd
_refine_ls_weighting_details 'w=1/[\s^2^(Fo^2^)+(0.1690P)^2^+0.5971P] where P=(Fo^2^+2Fc^2^)/3'
_refine_ls_weighting_scheme calc
_refine_ls_wR_factor_gt 0.2499
_refine_ls_wR_factor_ref 0.3279
_reflns_Friedel_coverage 0.000
_reflns_number_gt 3178
_reflns_number_total 7332
_reflns_threshold_expression 'I > 2\s(I)'
_cod_data_source_file d0cp00024h2.cif
_cod_data_source_block 180305_c10mimcuf6_acac3
_cod_depositor_comments 'Adding full bibliography for 7240335--7240338.cif.'
_cod_original_cell_volume 4018.0(7)
_cod_database_code 7240335
_shelx_shelxl_version_number 2016/6
_chemical_oxdiff_formula 'C H N O f cu'
_shelx_space_group_comment
;
The symmetry employed for this shelxl refinement is uniquely defined
by the following loop, which should always be used as a source of
symmetry information in preference to the above space-group names.
They are only intended as comments.
;
_shelx_estimated_absorpt_t_max 0.901
_shelx_estimated_absorpt_t_min 0.767
_reflns_odcompleteness_completeness 99.49
_reflns_odcompleteness_iscentric 1
_reflns_odcompleteness_theta 26.32
_olex2_refinement_description
;
1. Fixed Uiso
 At 1.2 times of:
  All C(H) groups, All C(H,H) groups
 At 1.5 times of:
  All C(H,H,H) groups
2. Restrained distances
 C25-C27
 2.5 with sigma of 0.04
 C27-C29
 2.5 with sigma of 0.04
 C21-C20 \\sim C22-C21 \\sim C23-C22 \\sim C24-C23 \\sim C25-C24 \\sim C26-C25
\\sim C27-C26 \\sim C28-C27
 \\sim C29-C28
 with sigma of 0.02
3. Uiso/Uaniso restraints and constraints
C20 \\sim C21 \\sim C22 \\sim C23 \\sim C24 \\sim C25 \\sim C26 \\sim C27 \\sim
C28 \\sim C29: within 3.8A with sigma of 0.01 and sigma for terminal atoms of
0.02
4.a Secondary CH2 refined with riding coordinates:
 C20(H20A,H20B), C21(H21A,H21B), C23(H23A,H23B), C24(H24A,H24B), C25(H25A,
 H25B), C26(H26A,H26B), C27(H27A,H27B), C22(H22A,H22B), C28(H28A,H28B)
4.b Aromatic/amide H refined with riding coordinates:
 C13(H13), C19(H19), C8(H8), C3(H3), C17(H17), C18(H18)
4.c Idealised Me refined as rotating group:
 C16(H16A,H16B,H16C), C29(H29A,H29B,H29C)
;
_olex2_submission_special_instructions 'No special instructions were received'

loop_
_space_group_symop_operation_xyz
'x, y, z'
'-x, y+1/2, -z+1/2'
'-x, -y, -z'
'x, -y-1/2, z-1/2'

loop_
_atom_site_label
_atom_site_type_symbol
_atom_site_fract_x
_atom_site_fract_y
_atom_site_fract_z
_atom_site_U_iso_or_equiv
_atom_site_adp_type
_atom_site_occupancy
_atom_site_site_symmetry_order
_atom_site_calc_flag
_atom_site_refinement_flags_posn
_atom_site_refinement_flags_adp
_atom_site_refinement_flags_occupancy
_atom_site_disorder_assembly
_atom_site_disorder_group
Cu1 Cu 0.67360(4) 0.44422(7) 0.60607(4) 0.0952(4) Uani 1 1 d . . . . .
O5 O 0.6547(2) 0.5485(3) 0.5212(2) 0.0950(13) Uani 1 1 d . . . . .
O6 O 0.6217(3) 0.2988(4) 0.5653(3) 0.1052(14) Uani 1 1 d . . . . .
O1 O 0.5890(2) 0.5326(4) 0.6570(3) 0.1039(14) Uani 1 1 d . . . . .
O4 O 0.7722(3) 0.3605(5) 0.5759(3) 0.1216(17) Uani 1 1 d . . . . .
O2 O 0.6906(3) 0.3395(4) 0.6905(3) 0.1086(14) Uani 1 1 d . . . . .
O3 O 0.7298(3) 0.5885(4) 0.6464(3) 0.1105(15) Uani 1 1 d . . . . .
F16 F 0.5327(3) 0.1150(5) 0.5462(3) 0.177(2) Uani 1 1 d . . . . .
F13 F 0.6160(4) 0.7355(5) 0.4369(3) 0.189(3) Uani 1 1 d . . . . .
C14 C 0.5854(4) 0.3029(6) 0.5099(4) 0.098(2) Uani 1 1 d . . . . .
F15 F 0.5444(4) 0.6237(6) 0.3856(4) 0.204(3) Uani 1 1 d . . . . .
C12 C 0.6131(4) 0.5183(6) 0.4724(4) 0.0975(19) Uani 1 1 d . . . . .
N1 N 0.6817(4) 0.9355(8) 0.6104(5) 0.139(3) Uani 1 1 d . . . . .
F14 F 0.6447(5) 0.5986(7) 0.3680(4) 0.242(5) Uani 1 1 d . . . . .
F9 F 0.8626(4) 0.6776(8) 0.7569(5) 0.241(4) Uani 1 1 d . . . . .
C9 C 0.8226(6) 0.3844(9) 0.6145(6) 0.129(3) Uani 1 1 d . . . . .
F3 F 0.4798(5) 0.6109(16) 0.7151(6) 0.335(8) Uani 1 1 d . . . . .
F17 F 0.4973(5) 0.1914(7) 0.4502(5) 0.264(6) Uani 1 1 d . . . . .
N2 N 0.7389(5) 0.9143(8) 0.5234(6) 0.167(4) Uani 1 1 d . . . . .
C2 C 0.5830(4) 0.5194(7) 0.7204(5) 0.103(2) Uani 1 1 d . . . . .
C4 C 0.6693(5) 0.3580(8) 0.7493(5) 0.111(2) Uani 1 1 d . . . . .
C7 C 0.7872(5) 0.5773(8) 0.6731(4) 0.114(2) Uani 1 1 d . . . . .
C11 C 0.6063(7) 0.6182(8) 0.4159(5) 0.134(3) Uani 1 1 d . . . . .
F00O F 0.5168(6) 0.5807(12) 0.8090(5) 0.273(5) Uani 1 1 d . . . . .
C13 C 0.5791(4) 0.4065(7) 0.4655(4) 0.114(2) Uani 1 1 d . . . . .
H13 H 0.548762 0.398968 0.427223 0.136 Uiso 1 1 calc R . . . .
F4 F 0.7627(5) 0.3115(13) 0.8183(5) 0.275(6) Uani 1 1 d . . . . .
C5 C 0.7070(8) 0.2782(14) 0.8045(6) 0.161(4) Uani 1 1 d . . . . .
F7 F 0.8042(5) 0.7991(7) 0.6944(5) 0.242(5) Uani 1 1 d . . . . .
F12 F 0.8771(4) 0.2249(10) 0.5533(6) 0.244(4) Uani 1 1 d . . . . .
F18 F 0.5860(5) 0.0968(7) 0.4635(5) 0.229(4) Uani 1 1 d . . . . .
F8 F 0.7644(6) 0.6858(11) 0.7739(5) 0.277(5) Uani 1 1 d . . . . .
C6 C 0.8030(7) 0.6884(15) 0.7237(8) 0.167(4) Uani 1 1 d . . . . .
C19 C 0.7010(5) 0.8535(8) 0.5633(6) 0.137(3) Uani 1 1 d . . . . .
H19 H 0.689240 0.766477 0.559491 0.165 Uiso 1 1 calc R . . . .
F6 F 0.7047(8) 0.1574(9) 0.7906(5) 0.313(7) Uani 1 1 d . . . . .
C8 C 0.8334(5) 0.4890(10) 0.6611(5) 0.133(3) Uani 1 1 d . . . . .
H8 H 0.874737 0.497140 0.684752 0.160 Uiso 1 1 calc R . . . .
F5 F 0.6817(5) 0.2787(12) 0.8637(4) 0.295(6) Uani 1 1 d . . . . .
C3 C 0.6196(5) 0.4409(9) 0.7671(4) 0.117(3) Uani 1 1 d . . . . .
H3 H 0.610183 0.444198 0.813711 0.141 Uiso 1 1 calc R . . . .
C15 C 0.5471(7) 0.1782(8) 0.4926(5) 0.139(3) Uani 1 1 d . . . . .
C10 C 0.8801(9) 0.2886(16) 0.6123(11) 0.188(5) Uani 1 1 d . . . . .
F11 F 0.8685(6) 0.1881(11) 0.6496(7) 0.289(6) Uani 1 1 d . . . . .
F10 F 0.9349(5) 0.3288(11) 0.6225(10) 0.392(11) Uani 1 1 d . . . . .
F1 F 0.5485(6) 0.7153(10) 0.7590(9) 0.332(7) Uani 1 1 d . . . . .
C17 C 0.7116(10) 1.0467(10) 0.6014(10) 0.195(6) Uani 1 1 d . . . . .
H17 H 0.710443 1.119107 0.630192 0.234 Uiso 1 1 calc R . . . .
C16 C 0.6387(7) 0.9040(16) 0.6635(8) 0.213(6) Uani 1 1 d . . . . .
H16A H 0.617616 0.822441 0.652881 0.320 Uiso 1 1 calc GR . . . .
H16B H 0.605901 0.970532 0.665853 0.320 Uiso 1 1 calc GR . . . .
H16C H 0.663803 0.898006 0.707662 0.320 Uiso 1 1 calc GR . . . .
C18 C 0.7420(10) 1.0374(14) 0.5472(10) 0.215(8) Uani 1 1 d . . . . .
H18 H 0.763408 1.105272 0.526355 0.258 Uiso 1 1 calc R . . . .
C20 C 0.7769(16) 0.862(3) 0.4631(15) 0.392(8) Uani 1 1 d D U . . .
H20A H 0.746550 0.824244 0.427308 0.471 Uiso 1 1 calc R . . . .
H20B H 0.801232 0.930741 0.442405 0.471 Uiso 1 1 calc R . . . .
C21 C 0.8209(16) 0.765(3) 0.4916(16) 0.395(8) Uani 1 1 d D U . . .
H21A H 0.850860 0.805360 0.526613 0.474 Uiso 1 1 calc R . . . .
H21B H 0.795438 0.700842 0.515084 0.474 Uiso 1 1 calc R . . . .
C1 C 0.5303(6) 0.6111(14) 0.7454(6) 0.160(5) Uani 1 1 d . . . . .
C23 C 0.8761(17) 0.576(3) 0.4271(16) 0.403(7) Uani 1 1 d D U . . .
H23A H 0.836348 0.525579 0.432537 0.484 Uiso 1 1 calc R . . . .
H23B H 0.906660 0.550002 0.465670 0.484 Uiso 1 1 calc R . . . .
C24 C 0.9027(17) 0.521(3) 0.3680(15) 0.411(7) Uani 1 1 d D U . . .
H24A H 0.869463 0.510722 0.329641 0.493 Uiso 1 1 calc R . . . .
H24B H 0.938912 0.572549 0.352688 0.493 Uiso 1 1 calc R . . . .
C25 C 0.9244(17) 0.401(3) 0.3953(15) 0.411(7) Uani 1 1 d D U . . .
H25A H 0.960091 0.412962 0.430933 0.493 Uiso 1 1 calc R . . . .
H25B H 0.888636 0.355744 0.415829 0.493 Uiso 1 1 calc R . . . .
C26 C 0.9461(17) 0.330(3) 0.3390(14) 0.415(7) Uani 1 1 d D U . . .
H26A H 0.976909 0.382134 0.314563 0.498 Uiso 1 1 calc R . . . .
H26B H 0.908881 0.309495 0.306563 0.498 Uiso 1 1 calc R . . . .
C27 C 0.9770(18) 0.215(3) 0.3631(16) 0.418(8) Uani 1 1 d D U . . .
H27A H 0.949009 0.181400 0.397760 0.502 Uiso 1 1 calc R . . . .
H27B H 1.017267 0.243126 0.388836 0.502 Uiso 1 1 calc R . . . .
C22 C 0.8588(16) 0.700(3) 0.4431(16) 0.402(7) Uani 1 1 d D U . . .
H22A H 0.839891 0.731986 0.398698 0.483 Uiso 1 1 calc R . . . .
H22B H 0.901223 0.742442 0.449992 0.483 Uiso 1 1 calc R . . . .
C28 C 0.9957(18) 0.103(3) 0.3245(15) 0.422(8) Uani 1 1 d D U . . .
H28A H 0.965731 0.087651 0.283829 0.506 Uiso 1 1 calc R . . . .
H28B H 1.040488 0.109967 0.310425 0.506 Uiso 1 1 calc R . . . .
C29 C 0.9897(18) 0.007(3) 0.3775(15) 0.431(9) Uani 1 1 d D U . . .
H29A H 1.003935 0.042325 0.422185 0.647 Uiso 1 1 calc GR . . . .
H29B H 1.016606 -0.066840 0.367922 0.647 Uiso 1 1 calc GR . . . .
H29C H 0.944501 -0.020107 0.377786 0.647 Uiso 1 1 calc GR . . . .

loop_
_atom_site_aniso_label
_atom_site_aniso_U_11
_atom_site_aniso_U_22
_atom_site_aniso_U_33
_atom_site_aniso_U_23
_atom_site_aniso_U_13
_atom_site_aniso_U_12
Cu1 0.1285(8) 0.0730(6) 0.0838(6) 0.0015(3) 0.0056(5) -0.0138(4)
O5 0.131(4) 0.072(2) 0.082(3) 0.0061(19) 0.006(3) -0.014(2)
O6 0.143(4) 0.082(3) 0.091(3) -0.002(2) 0.012(3) -0.028(3)
O1 0.123(4) 0.106(3) 0.083(3) -0.006(2) 0.011(3) 0.002(3)
O4 0.142(5) 0.110(3) 0.116(4) -0.006(3) 0.027(4) -0.016(3)
O2 0.130(4) 0.101(3) 0.096(4) 0.012(2) 0.017(3) 0.001(3)
O3 0.132(4) 0.091(3) 0.108(4) -0.005(2) -0.004(3) -0.014(3)
F16 0.246(6) 0.129(3) 0.154(5) 0.010(3) 0.013(4) -0.090(4)
F13 0.281(7) 0.099(3) 0.175(5) 0.040(3) -0.067(5) -0.029(4)
C14 0.132(6) 0.076(4) 0.086(5) -0.008(3) 0.009(4) -0.027(4)
F15 0.252(7) 0.168(5) 0.181(6) 0.067(4) -0.060(6) -0.054(5)
C12 0.137(6) 0.080(4) 0.075(4) -0.003(3) 0.009(4) -0.014(4)
N1 0.147(7) 0.103(6) 0.165(8) -0.003(5) -0.005(6) 0.017(4)
F14 0.392(13) 0.193(6) 0.157(6) 0.075(5) 0.125(8) 0.047(7)
F9 0.239(8) 0.221(7) 0.246(8) -0.081(6) -0.104(7) 0.022(6)
C9 0.136(8) 0.121(6) 0.131(8) 0.001(6) 0.030(6) -0.001(6)
F3 0.178(7) 0.541(19) 0.275(12) -0.265(13) -0.056(7) 0.134(9)
F17 0.339(11) 0.171(6) 0.257(9) 0.059(6) -0.167(9) -0.150(7)
N2 0.195(9) 0.109(6) 0.190(9) 0.022(6) -0.031(7) -0.047(6)
C2 0.112(6) 0.099(4) 0.099(6) -0.013(4) 0.003(5) -0.021(4)
C4 0.131(7) 0.113(5) 0.089(6) 0.006(4) 0.009(5) -0.025(5)
C7 0.128(7) 0.111(6) 0.100(6) 0.002(4) -0.007(5) -0.012(5)
C11 0.195(10) 0.100(6) 0.101(7) 0.004(5) -0.036(7) -0.025(6)
F00O 0.288(11) 0.350(13) 0.196(8) 0.041(7) 0.119(8) 0.140(10)
C13 0.170(7) 0.098(5) 0.072(4) -0.002(3) 0.001(4) -0.034(5)
F4 0.180(7) 0.391(15) 0.244(10) 0.155(9) -0.059(7) -0.017(8)
C5 0.189(12) 0.182(11) 0.111(9) 0.057(7) -0.006(8) -0.002(9)
F7 0.304(10) 0.130(5) 0.276(10) -0.031(6) -0.098(8) -0.044(6)
F12 0.233(8) 0.239(8) 0.269(10) -0.063(8) 0.078(7) 0.033(7)
F18 0.302(10) 0.145(5) 0.253(9) -0.102(6) 0.114(8) -0.096(6)
F8 0.299(11) 0.344(12) 0.191(8) -0.140(8) 0.038(8) -0.097(10)
C6 0.164(10) 0.198(12) 0.134(10) -0.031(9) -0.038(8) -0.047(9)
C19 0.183(9) 0.069(4) 0.159(8) 0.005(5) 0.003(7) -0.012(5)
F6 0.56(2) 0.160(6) 0.204(9) 0.072(6) -0.056(10) 0.048(9)
C8 0.120(7) 0.144(7) 0.133(7) -0.011(6) 0.000(5) -0.014(6)
F5 0.344(12) 0.418(14) 0.125(6) 0.115(8) 0.039(7) 0.152(11)
C3 0.150(7) 0.133(6) 0.071(5) -0.006(4) 0.019(5) -0.021(6)
C15 0.220(11) 0.086(5) 0.111(7) -0.011(5) 0.022(7) -0.053(6)
C10 0.193(15) 0.153(11) 0.221(15) -0.037(11) 0.037(12) 0.000(11)
F11 0.289(11) 0.211(8) 0.369(17) 0.063(9) 0.041(10) 0.107(8)
F10 0.124(6) 0.264(10) 0.79(3) -0.211(15) 0.032(10) 0.002(7)
F1 0.343(13) 0.216(8) 0.463(19) -0.171(11) 0.205(13) -0.031(9)
C17 0.293(19) 0.069(6) 0.218(16) -0.019(7) -0.019(13) 0.009(8)
C16 0.189(12) 0.277(16) 0.176(13) -0.035(12) 0.029(10) 0.013(12)
C18 0.30(2) 0.126(10) 0.216(17) 0.036(10) -0.030(15) -0.072(11)
C20 0.460(16) 0.48(2) 0.253(14) -0.027(13) 0.114(11) -0.045(16)
C21 0.460(16) 0.48(2) 0.256(14) -0.026(13) 0.120(11) -0.045(17)
C1 0.133(8) 0.225(11) 0.127(8) -0.117(8) 0.046(7) -0.063(9)
C23 0.466(15) 0.48(2) 0.269(13) -0.019(12) 0.106(10) -0.047(16)
C24 0.471(15) 0.49(2) 0.280(14) -0.015(12) 0.101(10) -0.048(16)
C25 0.472(15) 0.49(2) 0.279(13) -0.015(12) 0.100(10) -0.044(16)
C26 0.474(15) 0.49(2) 0.287(14) -0.013(12) 0.093(11) -0.045(16)
C27 0.479(15) 0.49(2) 0.290(14) -0.017(13) 0.092(11) -0.044(16)
C22 0.465(16) 0.49(2) 0.267(13) -0.019(12) 0.108(10) -0.045(16)
C28 0.481(16) 0.50(2) 0.293(14) -0.010(13) 0.090(11) -0.044(17)
C29 0.493(18) 0.51(2) 0.305(17) 0.009(16) 0.094(15) -0.049(19)

loop_
_atom_type_symbol
_atom_type_description
_atom_type_scat_dispersion_real
_atom_type_scat_dispersion_imag
_atom_type_scat_source
C C 0.0033 0.0016 'International Tables Vol C Tables 4.2.6.8 and 6.1.1.4'
H H 0.0000 0.0000 'International Tables Vol C Tables 4.2.6.8 and 6.1.1.4'
Cu Cu 0.3201 1.2651 'International Tables Vol C Tables 4.2.6.8 and 6.1.1.4'
F F 0.0171 0.0103 'International Tables Vol C Tables 4.2.6.8 and 6.1.1.4'
N N 0.0061 0.0033 'International Tables Vol C Tables 4.2.6.8 and 6.1.1.4'
O O 0.0106 0.0060 'International Tables Vol C Tables 4.2.6.8 and 6.1.1.4'

loop_
_geom_angle_atom_site_label_1
_geom_angle_atom_site_label_2
_geom_angle_atom_site_label_3
_geom_angle
_geom_angle_site_symmetry_1
_geom_angle_site_symmetry_3
_geom_angle_publ_flag
O5 Cu1 O1 91.63(19) . . ?
O5 Cu1 O4 96.9(2) . . ?
O5 Cu1 O3 89.3(2) . . ?
O6 Cu1 O5 91.04(19) . . ?
O6 Cu1 O1 94.45(19) . . ?
O6 Cu1 O4 93.8(2) . . ?
O6 Cu1 O3 177.6(2) . . ?
O1 Cu1 O4 168.0(2) . . ?
O2 Cu1 O5 178.9(2) . . ?
O2 Cu1 O6 88.2(2) . . ?
O2 Cu1 O1 87.6(2) . . ?
O2 Cu1 O4 84.0(2) . . ?
O2 Cu1 O3 91.5(2) . . ?
O3 Cu1 O1 87.9(2) . . ?
O3 Cu1 O4 83.8(2) . . ?
C12 O5 Cu1 124.4(4) . . ?
C14 O6 Cu1 125.5(4) . . ?
C2 O1 Cu1 121.2(5) . . ?
C9 O4 Cu1 118.2(6) . . ?
C4 O2 Cu1 127.6(5) . . ?
C7 O3 Cu1 125.7(5) . . ?
O6 C14 C13 125.4(6) . . ?
O6 C14 C15 114.7(7) . . ?
C13 C14 C15 119.9(8) . . ?
O5 C12 C11 113.2(6) . . ?
O5 C12 C13 126.8(6) . . ?
C13 C12 C11 119.9(7) . . ?
C19 N1 C16 124.9(10) . . ?
C17 N1 C19 107.8(11) . . ?
C17 N1 C16 127.1(13) . . ?
O4 C9 C8 127.8(9) . . ?
O4 C9 C10 117.0(10) . . ?
C8 C9 C10 115.2(11) . . ?
C19 N2 C18 105.7(13) . . ?
C19 N2 C20 129.1(14) . . ?
C18 N2 C20 125.1(17) . . ?
O1 C2 C3 127.9(8) . . ?
O1 C2 C1 111.1(9) . . ?
C3 C2 C1 120.9(10) . . ?
O2 C4 C5 111.1(10) . . ?
O2 C4 C3 128.4(8) . . ?
C3 C4 C5 120.5(10) . . ?
O3 C7 C6 110.0(9) . . ?
O3 C7 C8 129.8(8) . . ?
C8 C7 C6 120.1(10) . . ?
F13 C11 F15 102.4(9) . . ?
F13 C11 C12 114.5(8) . . ?
F15 C11 C12 112.2(9) . . ?
F14 C11 F13 106.9(10) . . ?
F14 C11 F15 107.4(9) . . ?
F14 C11 C12 112.8(9) . . ?
C14 C13 H13 117.1 . . ?
C12 C13 C14 125.7(7) . . ?
C12 C13 H13 117.1 . . ?
F4 C5 C4 115.3(11) . . ?
F4 C5 F6 110.2(15) . . ?
F4 C5 F5 103.5(13) . . ?
F6 C5 C4 112.2(12) . . ?
F6 C5 F5 100.3(11) . . ?
F5 C5 C4 114.0(12) . . ?
F9 C6 C7 112.8(12) . . ?
F7 C6 F9 104.0(11) . . ?
F7 C6 C7 113.7(11) . . ?
F7 C6 F8 112.4(15) . . ?
F8 C6 F9 102.8(12) . . ?
F8 C6 C7 110.6(11) . . ?
N1 C19 H19 125.8 . . ?
N2 C19 N1 108.5(8) . . ?
N2 C19 H19 125.8 . . ?
C9 C8 H8 118.3 . . ?
C7 C8 C9 123.3(9) . . ?
C7 C8 H8 118.3 . . ?
C2 C3 H3 117.7 . . ?
C4 C3 C2 124.7(8) . . ?
C4 C3 H3 117.7 . . ?
F16 C15 C14 113.4(8) . . ?
F16 C15 F18 101.5(9) . . ?
F17 C15 F16 111.0(11) . . ?
F17 C15 C14 115.1(8) . . ?
F17 C15 F18 106.0(9) . . ?
F18 C15 C14 108.7(9) . . ?
F12 C10 C9 111.0(15) . . ?
F11 C10 C9 109.4(13) . . ?
F11 C10 F12 94.5(12) . . ?
F10 C10 C9 118.5(13) . . ?
F10 C10 F12 107.7(16) . . ?
F10 C10 F11 113.1(19) . . ?
N1 C17 H17 126.2 . . ?
C18 C17 N1 107.6(12) . . ?
C18 C17 H17 126.2 . . ?
N1 C16 H16A 109.5 . . ?
N1 C16 H16B 109.5 . . ?
N1 C16 H16C 109.5 . . ?
H16A C16 H16B 109.5 . . ?
H16A C16 H16C 109.5 . . ?
H16B C16 H16C 109.5 . . ?
N2 C18 H18 125.0 . . ?
C17 C18 N2 109.9(13) . . ?
C17 C18 H18 125.0 . . ?
N2 C20 H20A 110.3 . . ?
N2 C20 H20B 110.3 . . ?
H20A C20 H20B 108.6 . . ?
C21 C20 N2 107(2) . . ?
C21 C20 H20A 110.3 . . ?
C21 C20 H20B 110.3 . . ?
C20 C21 H21A 108.3 . . ?
C20 C21 H21B 108.3 . . ?
H21A C21 H21B 107.4 . . ?
C22 C21 C20 116(3) . . ?
C22 C21 H21A 108.3 . . ?
C22 C21 H21B 108.3 . . ?
F3 C1 C2 117.5(8) . . ?
F3 C1 F00O 103.6(11) . . ?
F3 C1 F1 112.1(19) . . ?
F00O C1 C2 110.0(13) . . ?
F1 C1 C2 115.1(10) . . ?
F1 C1 F00O 95.5(10) . . ?
H23A C23 H23B 105.5 . . ?
C24 C23 H23A 104.1 . . ?
C24 C23 H23B 104.1 . . ?
C22 C23 H23A 104.1 . . ?
C22 C23 H23B 104.1 . . ?
C22 C23 C24 132(4) . . ?
C23 C24 H24A 111.7 . . ?
C23 C24 H24B 111.7 . . ?
H24A C24 H24B 109.5 . . ?
C25 C24 C23 100(3) . . ?
C25 C24 H24A 111.7 . . ?
C25 C24 H24B 111.7 . . ?
C24 C25 H25A 110.5 . . ?
C24 C25 H25B 110.5 . . ?
H25A C25 H25B 108.7 . . ?
C26 C25 C24 106(3) . . ?
C26 C25 H25A 110.5 . . ?
C26 C25 H25B 110.5 . . ?
C25 C26 H26A 109.7 . . ?
C25 C26 H26B 109.7 . . ?
C25 C26 C27 110(3) . . ?
H26A C26 H26B 108.2 . . ?
C27 C26 H26A 109.7 . . ?
C27 C26 H26B 109.7 . . ?
C26 C27 H27A 104.9 . . ?
C26 C27 H27B 104.9 . . ?
C26 C27 C28 129(3) . . ?
H27A C27 H27B 105.8 . . ?
C28 C27 H27A 104.9 . . ?
C28 C27 H27B 104.9 . . ?
C21 C22 H22A 102.4 . . ?
C21 C22 H22B 102.4 . . ?
C23 C22 C21 139(3) . . ?
C23 C22 H22A 102.4 . . ?
C23 C22 H22B 102.4 . . ?
H22A C22 H22B 104.9 . . ?
C27 C28 H28A 112.0 . . ?
C27 C28 H28B 112.0 . . ?
H28A C28 H28B 109.7 . . ?
C29 C28 C27 99(2) . . ?
C29 C28 H28A 112.0 . . ?
C29 C28 H28B 112.0 . . ?
C28 C29 H29A 109.5 . . ?
C28 C29 H29B 109.5 . . ?
C28 C29 H29C 109.5 . . ?
H29A C29 H29B 109.5 . . ?
H29A C29 H29C 109.5 . . ?
H29B C29 H29C 109.5 . . ?

loop_
_geom_bond_atom_site_label_1
_geom_bond_atom_site_label_2
_geom_bond_distance
_geom_bond_site_symmetry_2
_geom_bond_publ_flag
Cu1 O5 1.969(4) . ?
Cu1 O6 1.964(4) . ?
Cu1 O1 2.232(5) . ?
Cu1 O4 2.294(6) . ?
Cu1 O2 1.960(5) . ?
Cu1 O3 1.999(5) . ?
O5 C12 1.257(8) . ?
O6 C14 1.252(8) . ?
O1 C2 1.241(9) . ?
O4 C9 1.247(11) . ?
O2 C4 1.252(9) . ?
O3 C7 1.247(10) . ?
F16 C15 1.271(9) . ?
F13 C11 1.286(9) . ?
C14 C13 1.367(9) . ?
C14 C15 1.527(10) . ?
F15 C11 1.350(12) . ?
C12 C11 1.496(11) . ?
C12 C13 1.346(9) . ?
N1 C19 1.318(12) . ?
N1 C17 1.315(15) . ?
N1 C16 1.427(15) . ?
F14 C11 1.266(12) . ?
F9 C6 1.333(13) . ?
C9 C8 1.409(13) . ?
C9 C10 1.533(17) . ?
F3 C1 1.145(12) . ?
F17 C15 1.261(13) . ?
N2 C19 1.287(13) . ?
N2 C18 1.349(16) . ?
N2 C20 1.54(3) . ?
C2 C3 1.386(11) . ?
C2 C1 1.531(14) . ?
C4 C5 1.507(13) . ?
C4 C3 1.384(11) . ?
C7 C6 1.522(14) . ?
C7 C8 1.340(12) . ?
F00O C1 1.310(14) . ?
C13 H13 0.9300 . ?
F4 C5 1.196(13) . ?
C5 F6 1.274(14) . ?
C5 F5 1.282(13) . ?
F7 C6 1.273(14) . ?
F12 C10 1.307(16) . ?
F18 C15 1.305(12) . ?
F8 C6 1.287(15) . ?
C19 H19 0.9300 . ?
C8 H8 0.9300 . ?
C3 H3 0.9300 . ?
C10 F11 1.291(17) . ?
C10 F10 1.192(15) . ?
F1 C1 1.160(12) . ?
C17 H17 0.9300 . ?
C17 C18 1.25(2) . ?
C16 H16A 0.9600 . ?
C16 H16B 0.9600 . ?
C16 H16C 0.9600 . ?
C18 H18 0.9300 . ?
C20 H20A 0.9700 . ?
C20 H20B 0.9700 . ?
C20 C21 1.422(17) . ?
C21 H21A 0.9700 . ?
C21 H21B 0.9700 . ?
C21 C22 1.419(17) . ?
C23 H23A 0.9700 . ?
C23 H23B 0.9700 . ?
C23 C24 1.409(17) . ?
C23 C22 1.367(17) . ?
C24 H24A 0.9700 . ?
C24 H24B 0.9700 . ?
C24 C25 1.405(18) . ?
C25 H25A 0.9700 . ?
C25 H25B 0.9700 . ?
C25 C26 1.401(18) . ?
C26 H26A 0.9700 . ?
C26 H26B 0.9700 . ?
C26 C27 1.406(17) . ?
C27 H27A 0.9700 . ?
C27 H27B 0.9700 . ?
C27 C28 1.436(17) . ?
C22 H22A 0.9700 . ?
C22 H22B 0.9700 . ?
C28 H28A 0.9700 . ?
C28 H28B 0.9700 . ?
C28 C29 1.436(17) . ?
C29 H29A 0.9600 . ?
C29 H29B 0.9600 . ?
C29 H29C 0.9600 . ?
